data_7160303
loop_
_publ_author_name
'Duari, Surajit'
'Maity, Srabani'
'Biswas, Subrata'
'Roy, Arnab'
'Elsharif, Asma'
'Biswas, Srijit'

_publ_section_title
;
 H3PO3 promoted reactions of thioamides with 2-substituted benzyl alcohols
;
_journal_name_full 'Organic &amp; Biomolecular Chemistry'
_journal_paper_doi 10.1039/D4OB01560F
_journal_year 2025
_chemical_formula_moiety 'C15 H14 O3 S'
_chemical_formula_sum 'C15 H14 O3 S'
_chemical_formula_weight 274.32
_space_group_crystal_system monoclinic
_space_group_IT_number 14
_space_group_name_Hall '-P 2ybc'
_space_group_name_H-M_alt 'P 1 21/c 1'
_atom_sites_solution_hydrogens geom
_atom_sites_solution_primary dual
_audit_creation_date 2024-04-03
_audit_creation_method
;
Olex2 1.5
(compiled 2021.12.09 svn.r5202d8cf for OlexSys, GUI svn.r6439)
;
_audit_update_record
;
2024-07-12 deposited with the CCDC.	2024-12-16 downloaded from the CCDC.
;
_cell_angle_alpha 90
_cell_angle_beta 96.395(10)
_cell_angle_gamma 90
_cell_formula_units_Z 4
_cell_length_a 4.4993(14)
_cell_length_b 15.165(4)
_cell_length_c 19.844(6)
_cell_measurement_reflns_used 6115
_cell_measurement_temperature 189.68
_cell_measurement_theta_max 27.04
_cell_measurement_theta_min 2.46
_cell_volume 1345.6(7)
_computing_cell_refinement 'SAINT V8.38A (Bruker, 2018)'
_computing_data_reduction 'SAINT V8.38A (Bruker, 2018)'
_computing_molecular_graphics 'Olex2 1.5 (Dolomanov et al., 2009)'
_computing_publication_material 'Olex2 1.5 (Dolomanov et al., 2009)'
_computing_structure_refinement 'XL  (Sheldrick, 2008)'
_computing_structure_solution 'SHELXT 2014/5 (Sheldrick, 2014)'
_diffrn_ambient_temperature 189.68
_diffrn_measured_fraction_theta_full 0.986
_diffrn_measured_fraction_theta_max 0.988
_diffrn_measurement_device_type 'Bruker APEX-II CCD'
_diffrn_measurement_method '\f and \w scans'
_diffrn_radiation_type MoK\a
_diffrn_radiation_wavelength 0.71073
_diffrn_reflns_av_R_equivalents 0.0433
_diffrn_reflns_av_unetI/netI 0.0322
_diffrn_reflns_Laue_measured_fraction_full 0.986
_diffrn_reflns_Laue_measured_fraction_max 0.988
_diffrn_reflns_limit_h_max 5
_diffrn_reflns_limit_h_min -5
_diffrn_reflns_limit_k_max 19
_diffrn_reflns_limit_k_min -19
_diffrn_reflns_limit_l_max 25
_diffrn_reflns_limit_l_min -25
_diffrn_reflns_number 15607
_diffrn_reflns_point_group_measured_fraction_full 0.986
_diffrn_reflns_point_group_measured_fraction_max 0.988
_diffrn_reflns_theta_full 25.242
_diffrn_reflns_theta_max 27.073
_diffrn_reflns_theta_min 2.464
_diffrn_source_current 1.0
_diffrn_source_power 0.05
_diffrn_source_voltage 50.0
_diffrn_standards_number 0
_exptl_absorpt_coefficient_mu 0.241
_exptl_absorpt_correction_T_max 0.7455
_exptl_absorpt_correction_T_min 0.6197
_exptl_absorpt_correction_type none
_exptl_absorpt_process_details
;
SADABS-2016/2 (Bruker,2016/2) was used for absorption correction.
wR2(int) was 0.1310 before and 0.0585 after correction.
The Ratio of minimum to maximum transmission is 0.8313.
The \l/2 correction factor is Not present.
;
_exptl_crystal_colour 'clear yellowish yellow'
_exptl_crystal_colour_lustre clear
_exptl_crystal_colour_modifier yellowish
_exptl_crystal_colour_primary yellow
_exptl_crystal_density_diffrn 1.354
_exptl_crystal_description plate
_exptl_crystal_F_000 576
_exptl_crystal_size_max 0.15
_exptl_crystal_size_mid 0.1
_exptl_crystal_size_min 0.02
_refine_diff_density_max 0.190
_refine_diff_density_min -0.212
_refine_diff_density_rms 0.034
_refine_ls_extinction_coef 0.012(7)
_refine_ls_extinction_expression Fc^*^=kFc[1+0.001xFc^2^\l^3^/sin(2\q)]^-1/4^
_refine_ls_extinction_method 'SHELXL-2016/6 (Sheldrick 2016)'
_refine_ls_goodness_of_fit_ref 1.058
_refine_ls_hydrogen_treatment constr
_refine_ls_matrix_type full
_refine_ls_number_parameters 175
_refine_ls_number_reflns 2926
_refine_ls_number_restraints 0
_refine_ls_restrained_S_all 1.058
_refine_ls_R_factor_all 0.0518
_refine_ls_R_factor_gt 0.0411
_refine_ls_shift/su_max 0.001
_refine_ls_shift/su_mean 0.000
_refine_ls_structure_factor_coef Fsqd
_refine_ls_weighting_details 'w=1/[\s^2^(Fo^2^)+(0.0300P)^2^+0.5124P] where P=(Fo^2^+2Fc^2^)/3'
_refine_ls_weighting_scheme calc
_refine_ls_wR_factor_gt 0.0933
_refine_ls_wR_factor_ref 0.1009
_reflns_Friedel_coverage 0.000
_reflns_number_gt 2428
_reflns_number_total 2926
_reflns_threshold_expression 'I > 2\s(I)'
_cod_data_source_file d4ob01560f2.cif
_cod_data_source_block p3149
_cod_database_code 7160303
_shelx_shelxl_version_number 2016/6
_shelx_space_group_comment
;
The symmetry employed for this shelxl refinement is uniquely defined
by the following loop, which should always be used as a source of
symmetry information in preference to the above space-group names.
They are only intended as comments.
;
_olex2_refinement_description
;
1. Fixed Uiso
 At 1.2 times of:
  All C(H) groups, All C(H,H) groups
 At 1.5 times of:
  All C(H,H,H) groups, All O(H) groups
2.a Secondary CH2 refined with riding coordinates:
 C9(H9A,H9B)
2.b Aromatic/amide H refined with riding coordinates:
 C3(H3A), C4(H4), C6(H6), C7(H7), C12(H12), C13(H13), C14(H14), C15(H15)
2.c Idealised Me refined as rotating group:
 C8(H8A,H8B,H8C)
2.d Idealised tetrahedral OH refined as rotating group:
 O3(H3)
;
_olex2_submission_special_instructions 'No special instructions were received'

loop_
_space_group_symop_operation_xyz
'x, y, z'
'-x, y+1/2, -z+1/2'
'-x, -y, -z'
'x, -y-1/2, z-1/2'

loop_
_atom_site_label
_atom_site_type_symbol
_atom_site_fract_x
_atom_site_fract_y
_atom_site_fract_z
_atom_site_U_iso_or_equiv
_atom_site_adp_type
_atom_site_occupancy
_atom_site_site_symmetry_order
_atom_site_calc_flag
_atom_site_refinement_flags_posn
_atom_site_refinement_flags_adp
_atom_site_refinement_flags_occupancy
_atom_site_disorder_assembly
_atom_site_disorder_group
S1 S 0.39379(12) 0.44995(3) 0.32569(2) 0.05279(19) Uani 1 1 d . . . . .
O1 O 0.5669(3) 0.28861(8) 0.29965(7) 0.0632(4) Uani 1 1 d . . . . .
O2 O 1.1454(3) 0.29226(10) 0.60614(7) 0.0680(4) Uani 1 1 d . . . . .
O3 O 0.3096(3) 0.60876(8) 0.21581(6) 0.0560(3) Uani 1 1 d . . . . .
H3 H 0.347404 0.660619 0.204556 0.084 Uiso 1 1 calc R U . . .
C1 C 0.5725(4) 0.34754(10) 0.34314(8) 0.0452(4) Uani 1 1 d . . . . .
C2 C 0.7265(4) 0.33831(10) 0.41257(8) 0.0431(4) Uani 1 1 d . . . . .
C3 C 0.9243(4) 0.26877(12) 0.42716(9) 0.0526(4) Uani 1 1 d . . . . .
H3A H 0.964738 0.229647 0.391914 0.063 Uiso 1 1 calc R U . . .
C4 C 1.0621(4) 0.25564(13) 0.49145(10) 0.0590(5) Uani 1 1 d . . . . .
H4 H 1.197863 0.207959 0.500234 0.071 Uiso 1 1 calc R U . . .
C5 C 1.0047(4) 0.31160(11) 0.54395(9) 0.0490(4) Uani 1 1 d . . . . .
C6 C 0.8084(5) 0.38074(13) 0.53032(10) 0.0677(6) Uani 1 1 d . . . . .
H6 H 0.765967 0.419398 0.565689 0.081 Uiso 1 1 calc R U . . .
C7 C 0.6741(5) 0.39358(13) 0.46536(10) 0.0685(6) Uani 1 1 d . . . . .
H7 H 0.541161 0.441923 0.456493 0.082 Uiso 1 1 calc R U . . .
C8 C 1.0529(6) 0.33679(16) 0.66342(10) 0.0728(6) Uani 1 1 d . . . . .
H8A H 0.835586 0.331525 0.662914 0.109 Uiso 1 1 calc R U . . .
H8B H 1.107801 0.399220 0.661705 0.109 Uiso 1 1 calc R U . . .
H8C H 1.151659 0.310274 0.705070 0.109 Uiso 1 1 calc R U . . .
C9 C 0.2065(4) 0.43297(11) 0.24053(9) 0.0507(4) Uani 1 1 d . . . . .
H9A H 0.157416 0.369607 0.234561 0.061 Uiso 1 1 calc R U . . .
H9B H 0.015883 0.466200 0.235811 0.061 Uiso 1 1 calc R U . . .
C10 C 0.3884(4) 0.46125(10) 0.18530(8) 0.0422(4) Uani 1 1 d . . . . .
C11 C 0.4312(4) 0.55087(11) 0.17389(8) 0.0432(4) Uani 1 1 d . . . . .
C12 C 0.5901(4) 0.57855(13) 0.12168(9) 0.0546(5) Uani 1 1 d . . . . .
H12 H 0.617084 0.639698 0.113944 0.065 Uiso 1 1 calc R U . . .
C13 C 0.7083(5) 0.51714(16) 0.08119(10) 0.0656(5) Uani 1 1 d . . . . .
H13 H 0.818392 0.536148 0.045693 0.079 Uiso 1 1 calc R U . . .
C14 C 0.6684(5) 0.42803(16) 0.09167(10) 0.0672(6) Uani 1 1 d . . . . .
H14 H 0.749786 0.385833 0.063465 0.081 Uiso 1 1 calc R U . . .
C15 C 0.5091(4) 0.40097(12) 0.14355(10) 0.0550(5) Uani 1 1 d . . . . .
H15 H 0.481800 0.339707 0.150750 0.066 Uiso 1 1 calc R U . . .

loop_
_atom_site_aniso_label
_atom_site_aniso_U_11
_atom_site_aniso_U_22
_atom_site_aniso_U_33
_atom_site_aniso_U_23
_atom_site_aniso_U_13
_atom_site_aniso_U_12
S1 0.0744(3) 0.0367(2) 0.0464(3) 0.00632(17) 0.0028(2) 0.0116(2)
O1 0.0973(11) 0.0355(6) 0.0536(7) -0.0016(5) -0.0063(7) 0.0121(6)
O2 0.0813(10) 0.0698(9) 0.0501(7) -0.0009(6) -0.0058(7) 0.0303(7)
O3 0.0754(9) 0.0392(6) 0.0546(7) 0.0031(5) 0.0127(6) 0.0006(6)
C1 0.0567(10) 0.0336(8) 0.0460(9) 0.0059(7) 0.0088(8) 0.0024(7)
C2 0.0530(9) 0.0340(8) 0.0432(8) 0.0044(6) 0.0092(7) 0.0054(7)
C3 0.0606(11) 0.0470(9) 0.0505(10) -0.0042(8) 0.0079(8) 0.0156(8)
C4 0.0645(12) 0.0534(11) 0.0580(11) -0.0023(8) 0.0017(9) 0.0253(9)
C5 0.0551(10) 0.0454(9) 0.0458(9) 0.0045(7) 0.0028(8) 0.0092(8)
C6 0.0988(16) 0.0565(11) 0.0464(10) -0.0066(8) 0.0021(10) 0.0352(11)
C7 0.1026(16) 0.0517(11) 0.0489(10) -0.0020(8) -0.0018(10) 0.0403(11)
C8 0.0952(17) 0.0724(14) 0.0477(11) -0.0037(10) -0.0051(11) 0.0198(12)
C9 0.0491(9) 0.0448(9) 0.0564(10) 0.0110(8) -0.0024(8) -0.0049(7)
C10 0.0403(8) 0.0418(8) 0.0416(8) 0.0016(7) -0.0075(7) -0.0030(6)
C11 0.0438(9) 0.0435(8) 0.0406(8) 0.0017(7) -0.0031(7) -0.0028(7)
C12 0.0564(11) 0.0555(10) 0.0514(10) 0.0080(8) 0.0042(8) -0.0080(8)
C13 0.0611(12) 0.0861(15) 0.0508(11) 0.0012(10) 0.0113(9) -0.0036(11)
C14 0.0694(13) 0.0784(14) 0.0527(11) -0.0166(10) 0.0018(10) 0.0095(11)
C15 0.0594(11) 0.0460(10) 0.0556(10) -0.0066(8) -0.0111(9) -0.0004(8)

loop_
_atom_type_symbol
_atom_type_description
_atom_type_scat_dispersion_real
_atom_type_scat_dispersion_imag
_atom_type_scat_source
C C 0.0033 0.0016 'International Tables Vol C Tables 4.2.6.8 and 6.1.1.4'
H H 0.0000 0.0000 'International Tables Vol C Tables 4.2.6.8 and 6.1.1.4'
O O 0.0106 0.0060 'International Tables Vol C Tables 4.2.6.8 and 6.1.1.4'
S S 0.1246 0.1234 'International Tables Vol C Tables 4.2.6.8 and 6.1.1.4'

loop_
_geom_angle_atom_site_label_1
_geom_angle_atom_site_label_2
_geom_angle_atom_site_label_3
_geom_angle
_geom_angle_site_symmetry_1
_geom_angle_site_symmetry_3
_geom_angle_publ_flag
C1 S1 C9 102.20(8) . . ?
C5 O2 C8 118.43(15) . . ?
C11 O3 H3 109.5 . . ?
O1 C1 S1 121.58(13) . . ?
O1 C1 C2 123.46(15) . . ?
C2 C1 S1 114.96(12) . . ?
C3 C2 C1 119.27(15) . . ?
C7 C2 C1 123.17(15) . . ?
C7 C2 C3 117.50(16) . . ?
C2 C3 H3A 119.4 . . ?
C4 C3 C2 121.16(16) . . ?
C4 C3 H3A 119.4 . . ?
C3 C4 H4 119.8 . . ?
C3 C4 C5 120.45(16) . . ?
C5 C4 H4 119.8 . . ?
O2 C5 C4 116.33(15) . . ?
O2 C5 C6 124.58(16) . . ?
C6 C5 C4 119.08(17) . . ?
C5 C6 H6 120.1 . . ?
C7 C6 C5 119.78(17) . . ?
C7 C6 H6 120.1 . . ?
C2 C7 H7 119.0 . . ?
C6 C7 C2 122.02(17) . . ?
C6 C7 H7 119.0 . . ?
O2 C8 H8A 109.5 . . ?
O2 C8 H8B 109.5 . . ?
O2 C8 H8C 109.5 . . ?
H8A C8 H8B 109.5 . . ?
H8A C8 H8C 109.5 . . ?
H8B C8 H8C 109.5 . . ?
S1 C9 H9A 108.8 . . ?
S1 C9 H9B 108.8 . . ?
H9A C9 H9B 107.7 . . ?
C10 C9 S1 113.79(12) . . ?
C10 C9 H9A 108.8 . . ?
C10 C9 H9B 108.8 . . ?
C11 C10 C9 119.56(15) . . ?
C15 C10 C9 122.02(16) . . ?
C15 C10 C11 118.39(16) . . ?
O3 C11 C10 117.11(15) . . ?
O3 C11 C12 122.35(15) . . ?
C12 C11 C10 120.54(16) . . ?
C11 C12 H12 120.1 . . ?
C13 C12 C11 119.76(18) . . ?
C13 C12 H12 120.1 . . ?
C12 C13 H13 119.7 . . ?
C12 C13 C14 120.61(19) . . ?
C14 C13 H13 119.7 . . ?
C13 C14 H14 120.3 . . ?
C15 C14 C13 119.32(19) . . ?
C15 C14 H14 120.3 . . ?
C10 C15 H15 119.3 . . ?
C14 C15 C10 121.38(18) . . ?
C14 C15 H15 119.3 . . ?

loop_
_geom_bond_atom_site_label_1
_geom_bond_atom_site_label_2
_geom_bond_distance
_geom_bond_site_symmetry_2
_geom_bond_publ_flag
S1 C1 1.7654(17) . ?
S1 C9 1.8208(19) . ?
O1 C1 1.241(2) . ?
O2 C5 1.355(2) . ?
O2 C8 1.424(2) . ?
O3 H3 0.8400 . ?
O3 C11 1.365(2) . ?
C1 C2 1.478(2) . ?
C2 C3 1.390(2) . ?
C2 C7 1.382(2) . ?
C3 H3A 0.9500 . ?
C3 C4 1.370(3) . ?
C4 H4 0.9500 . ?
C4 C5 1.390(2) . ?
C5 C6 1.378(2) . ?
C6 H6 0.9500 . ?
C6 C7 1.375(3) . ?
C7 H7 0.9500 . ?
C8 H8A 0.9800 . ?
C8 H8B 0.9800 . ?
C8 H8C 0.9800 . ?
C9 H9A 0.9900 . ?
C9 H9B 0.9900 . ?
C9 C10 1.502(2) . ?
C10 C11 1.395(2) . ?
C10 C15 1.385(2) . ?
C11 C12 1.388(2) . ?
C12 H12 0.9500 . ?
C12 C13 1.375(3) . ?
C13 H13 0.9500 . ?
C13 C14 1.382(3) . ?
C14 H14 0.9500 . ?
C14 C15 1.381(3) . ?
C15 H15 0.9500 . ?

loop_
_geom_torsion_atom_site_label_1
_geom_torsion_atom_site_label_2
_geom_torsion_atom_site_label_3
_geom_torsion_atom_site_label_4
_geom_torsion
_geom_torsion_site_symmetry_1
_geom_torsion_site_symmetry_2
_geom_torsion_site_symmetry_3
_geom_torsion_site_symmetry_4
_geom_torsion_publ_flag
S1 C1 C2 C3 -166.63(14) . . . . ?
S1 C1 C2 C7 16.3(2) . . . . ?
S1 C9 C10 C11 -72.14(18) . . . . ?
S1 C9 C10 C15 109.81(16) . . . . ?
O1 C1 C2 C3 13.3(3) . . . . ?
O1 C1 C2 C7 -163.7(2) . . . . ?
O2 C5 C6 C7 -179.0(2) . . . . ?
O3 C11 C12 C13 179.79(17) . . . . ?
C1 S1 C9 C10 -92.30(14) . . . . ?
C1 C2 C3 C4 -177.24(18) . . . . ?
C1 C2 C7 C6 176.5(2) . . . . ?
C2 C3 C4 C5 0.5(3) . . . . ?
C3 C2 C7 C6 -0.6(3) . . . . ?
C3 C4 C5 O2 178.42(18) . . . . ?
C3 C4 C5 C6 -0.3(3) . . . . ?
C4 C5 C6 C7 -0.3(3) . . . . ?
C5 C6 C7 C2 0.8(4) . . . . ?
C7 C2 C3 C4 0.0(3) . . . . ?
C8 O2 C5 C4 -168.41(19) . . . . ?
C8 O2 C5 C6 10.2(3) . . . . ?
C9 S1 C1 O1 4.91(17) . . . . ?
C9 S1 C1 C2 -175.15(13) . . . . ?
C9 C10 C11 O3 1.9(2) . . . . ?
C9 C10 C11 C12 -177.85(15) . . . . ?
C9 C10 C15 C14 178.04(17) . . . . ?
C10 C11 C12 C13 -0.5(3) . . . . ?
C11 C10 C15 C14 0.0(3) . . . . ?
C11 C12 C13 C14 0.5(3) . . . . ?
C12 C13 C14 C15 -0.3(3) . . . . ?
C13 C14 C15 C10 0.0(3) . . . . ?
C15 C10 C11 O3 179.99(14) . . . . ?
C15 C10 C11 C12 0.3(2) . . . . ?
